data_4035548
loop_
_publ_author_name
'Chen, Long'
'Wu, Lianlian'
'Duan, Weijie'
'Wang, Tao'
'Li, Letian'
'Zhang, Keke'
'Zhu, Jingmei'
'Peng, Zhi'
'Xiong, Fei'

_publ_section_title
;
 Photoredox-Catalyzed Cascade Radical Cyclization of Ester Arylpropiolates
 with CF<sub>3</sub>SO<sub>2</sub>Cl To Construct 3-Trifluoromethyl
 Coumarin Derivatives.
;
_journal_issue 15
_journal_name_full 'The Journal of organic chemistry'
_journal_page_first 8607
_journal_page_last 8614
_journal_paper_doi 10.1021/acs.joc.8b00581
_journal_volume 83
_journal_year 2018
_chemical_formula_sum 'C17 H8 F6 O2'
_chemical_formula_weight 358.23
_space_group_IT_number 14
_space_group_name_Hall '-P 2ybc'
_space_group_name_H-M_alt 'P 1 21/c 1'
_symmetry_cell_setting monoclinic
_symmetry_space_group_name_H-M 'P 1 21/c 1'
_atom_sites_solution_hydrogens geom
_atom_sites_solution_primary direct
_atom_sites_solution_secondary difmap
_audit_creation_method SHELXL-97
_cell_angle_alpha 90.00
_cell_angle_beta 90.375(4)
_cell_angle_gamma 90.00
_cell_formula_units_Z 8
_cell_length_a 7.2348(3)
_cell_length_b 35.4035(14)
_cell_length_c 12.1571(5)
_cell_measurement_reflns_used 5447
_cell_measurement_temperature 293(2)
_cell_measurement_theta_max 24.7400
_cell_measurement_theta_min 3.5340
_cell_volume 3113.8(2)
_computing_cell_refinement 'Bruker FRAMBO'
_computing_data_collection 'Bruker FRAMBO'
_computing_data_reduction 'Bruker SAINT'
_computing_molecular_graphics 'Bruker SHELXTL'
_computing_publication_material 'Bruker SHELXTL'
_computing_structure_refinement 'SHELXL-97 (Sheldrick, 1997)'
_computing_structure_solution 'SHELXS-97 (Sheldrick, 1990)'
_diffrn_ambient_temperature 293(2)
_diffrn_measured_fraction_theta_full 0.987
_diffrn_measured_fraction_theta_max 0.987
_diffrn_measurement_device_type 'multiwire proportional'
_diffrn_measurement_method 'phi and omega scans'
_diffrn_radiation_monochromator graphite
_diffrn_radiation_source 'fine-focus sealed tube'
_diffrn_radiation_type MoK\a
_diffrn_radiation_wavelength 0.71073
_diffrn_reflns_av_R_equivalents 0.0164
_diffrn_reflns_av_sigmaI/netI 0.0183
_diffrn_reflns_limit_h_max 8
_diffrn_reflns_limit_h_min -8
_diffrn_reflns_limit_k_max 42
_diffrn_reflns_limit_k_min -39
_diffrn_reflns_limit_l_max 14
_diffrn_reflns_limit_l_min -14
_diffrn_reflns_number 16851
_diffrn_reflns_theta_full 25.00
_diffrn_reflns_theta_max 25.00
_diffrn_reflns_theta_min 3.33
_exptl_absorpt_coefficient_mu 0.148
_exptl_absorpt_correction_T_max 1.00000
_exptl_absorpt_correction_T_min 0.69057
_exptl_absorpt_correction_type multi-scan
_exptl_crystal_colour colorless
_exptl_crystal_density_diffrn 1.528
_exptl_crystal_density_method 'not measured'
_exptl_crystal_description prism
_exptl_crystal_F_000 1440
_exptl_crystal_size_max 0.09
_exptl_crystal_size_mid 0.08
_exptl_crystal_size_min 0.06
_refine_diff_density_max 0.524
_refine_diff_density_min -0.319
_refine_diff_density_rms 0.049
_refine_ls_extinction_method none
_refine_ls_goodness_of_fit_ref 1.021
_refine_ls_hydrogen_treatment mixed
_refine_ls_matrix_type full
_refine_ls_number_parameters 451
_refine_ls_number_reflns 5427
_refine_ls_number_restraints 0
_refine_ls_restrained_S_all 1.021
_refine_ls_R_factor_all 0.1002
_refine_ls_R_factor_gt 0.0834
_refine_ls_shift/su_max 0.081
_refine_ls_shift/su_mean 0.015
_refine_ls_structure_factor_coef Fsqd
_refine_ls_weighting_details 'calc w=1/[\s^2^(Fo^2^)+(0.1519P)^2^+2.3718P] where P=(Fo^2^+2Fc^2^)/3'
_refine_ls_weighting_scheme calc
_refine_ls_wR_factor_gt 0.2579
_refine_ls_wR_factor_ref 0.2725
_reflns_number_gt 4116
_reflns_number_total 5427
_reflns_threshold_expression >2sigma(I)
_cod_data_source_file jo8b00581_si_003.cif
_cod_data_source_block 3q
_cod_depositor_comments
;
The following automatic conversions were performed:

data item '_symmetry_cell_setting' value 'Monoclinic' was changed to
'monoclinic' in accordance with the
/home/data/users/saulius/crontab/automatic-downloads/current/ACS/lib/dictionaries/cif_core.dic
dictionary named 'cif_core.dic' version 2.4.2 last updated on
2011-04-26.

Automatic conversion script
Id: cif_fix_values 6909 2019-04-08 15:41:33Z antanas 
;
_cod_original_sg_symbol_H-M P21/c
_cod_database_code 4035548

loop_
_symmetry_equiv_pos_as_xyz
'x, y, z'
'-x, y+1/2, -z+1/2'
'-x, -y, -z'
'x, -y-1/2, z-1/2'

loop_
_atom_site_label
_atom_site_type_symbol
_atom_site_fract_x
_atom_site_fract_y
_atom_site_fract_z
_atom_site_U_iso_or_equiv
_atom_site_adp_type
_atom_site_occupancy
_atom_site_symmetry_multiplicity
_atom_site_calc_flag
_atom_site_refinement_flags
O3 O 0.9118(4) 0.06306(8) 0.2449(2) 0.0707(7) Uani 1 1 d .
C22 C 0.7122(5) 0.10107(9) 0.1308(3) 0.0531(8) Uani 1 1 d .
C28 C 0.7569(5) 0.06653(10) 0.1805(3) 0.0608(9) Uani 1 1 d .
C19 C 0.9845(5) 0.12898(11) 0.2130(3) 0.0648(9) Uani 1 1 d .
C23 C 0.5517(5) 0.10246(10) 0.0667(3) 0.0572(8) Uani 1 1 d .
H23 H 0.5187 0.1248 0.0313 0.069 Uiso 1 1 calc R
C21 C 0.8347(5) 0.13304(9) 0.1471(3) 0.0552(8) Uani 1 1 d .
C27 C 0.6478(7) 0.03529(11) 0.1687(3) 0.0761(11) Uani 1 1 d .
H27 H 0.6799 0.0128 0.2035 0.091 Uiso 1 1 calc R
C24 C 0.4420(5) 0.07087(11) 0.0557(3) 0.0641(9) Uani 1 1 d .
C29 C 0.7850(5) 0.16898(10) 0.0893(3) 0.0631(9) Uani 1 1 d .
C34 C 0.6855(7) 0.19709(12) 0.1424(4) 0.0845(13) Uani 1 1 d .
H34 H 0.6507 0.1940 0.2154 0.101 Uiso 1 1 calc R
F10 F 0.3020(5) 0.05951(11) -0.1140(2) 0.1252(13) Uani 1 1 d .
O4 O 1.1419(5) 0.08750(12) 0.3359(3) 0.1149(13) Uani 1 1 d .
C33 C 0.6389(8) 0.22946(14) 0.0867(5) 0.1024(16) Uani 1 1 d .
H33 H 0.5727 0.2482 0.1226 0.123 Uiso 1 1 calc R
C26 C 0.4918(7) 0.03721(12) 0.1056(3) 0.0759(11) Uani 1 1 d .
H26 H 0.4186 0.0158 0.0961 0.091 Uiso 1 1 calc R
F11 F 0.2048(5) 0.10611(11) -0.0274(3) 0.1337(14) Uani 1 1 d .
C18 C 1.0214(6) 0.09306(13) 0.2706(3) 0.0729(10) Uani 1 1 d .
F12 F 0.1370(5) 0.05238(16) 0.0249(4) 0.169(2) Uani 1 1 d .
F9 F 1.0912(8) 0.17730(18) 0.3228(4) 0.224(3) Uani 1 1 d .
C25 C 0.2741(6) 0.07186(14) -0.0143(4) 0.0757(11) Uani 1 1 d .
F8 F 1.2910(5) 0.14786(13) 0.2364(5) 0.171(2) Uani 1 1 d .
F7 F 1.1281(6) 0.18555(12) 0.1584(4) 0.1634(19) Uani 1 1 d .
C32 C 0.6869(9) 0.23452(15) -0.0185(6) 0.1070(17) Uani 1 1 d .
H32 H 0.6555 0.2568 -0.0544 0.128 Uiso 1 1 calc R
C20 C 1.1195(7) 0.15952(16) 0.2351(4) 0.0895(13) Uani 1 1 d .
C30 C 0.8316(7) 0.17394(14) -0.0195(4) 0.0884(13) Uani 1 1 d .
H30 H 0.8961 0.1552 -0.0568 0.106 Uiso 1 1 calc R
C31 C 0.7816(9) 0.20713(17) -0.0731(5) 0.1124(18) Uani 1 1 d .
H31 H 0.8128 0.2106 -0.1465 0.135 Uiso 1 1 calc R
O1 O 0.4041(4) 0.04761(8) 0.5086(2) 0.0755(8) Uani 1 1 d .
C6 C 0.0520(4) 0.09018(9) 0.6812(3) 0.0541(8) Uani 1 1 d .
H6 H 0.0179 0.1134 0.7106 0.065 Uiso 1 1 calc R
C5 C 0.2105(4) 0.08764(9) 0.6168(3) 0.0521(8) Uani 1 1 d .
C4 C 0.3302(5) 0.11954(9) 0.5938(3) 0.0543(8) Uani 1 1 d .
C11 C 0.2540(5) 0.05226(10) 0.5738(3) 0.0591(8) Uani 1 1 d .
C7 C -0.0550(5) 0.05870(10) 0.7019(3) 0.0612(9) Uani 1 1 d .
C3 C 0.6150(7) 0.14365(16) 0.5002(4) 0.0876(13) Uani 1 1 d .
C10 C 0.1485(6) 0.02054(10) 0.5956(3) 0.0716(11) Uani 1 1 d .
H10 H 0.1822 -0.0028 0.5671 0.086 Uiso 1 1 calc R
C12 C 0.2874(5) 0.15596(10) 0.6496(3) 0.0599(9) Uani 1 1 d .
C1 C 0.5165(6) 0.07662(14) 0.4802(4) 0.0803(12) Uani 1 1 d .
C2 C 0.4773(5) 0.11385(11) 0.5282(3) 0.0661(9) Uani 1 1 d .
C9 C -0.0052(6) 0.02379(11) 0.6593(4) 0.0714(10) Uani 1 1 d .
H9 H -0.0768 0.0026 0.6742 0.086 Uiso 1 1 calc R
C8 C -0.2208(6) 0.06175(12) 0.7727(4) 0.0751(11) Uani 1 1 d .
F6 F -0.2024(4) 0.04509(12) 0.8683(3) 0.1255(12) Uani 1 1 d .
F5 F -0.3688(4) 0.04507(13) 0.7284(3) 0.1358(13) Uani 1 1 d .
C13 C 0.3483(7) 0.16231(13) 0.7542(4) 0.0900(14) Uani 1 1 d .
H13 H 0.4212 0.1442 0.7889 0.108 Uiso 1 1 calc R
O2 O 0.6436(6) 0.06962(13) 0.4214(4) 0.1261(15) Uani 1 1 d .
F4 F -0.2735(5) 0.09639(10) 0.7931(4) 0.1527(18) Uani 1 1 d .
C15 C 0.1990(9) 0.22188(16) 0.7606(7) 0.1144(19) Uani 1 1 d .
H15 H 0.1720 0.2443 0.7969 0.137 Uiso 1 1 calc R
C16 C 0.1331(9) 0.21579(16) 0.6575(7) 0.117(2) Uani 1 1 d .
H16 H 0.0583 0.2339 0.6244 0.140 Uiso 1 1 calc R
F3 F 0.7832(5) 0.13465(15) 0.5190(5) 0.172(2) Uani 1 1 d .
F1 F 0.5867(9) 0.17492(13) 0.5392(7) 0.262(4) Uani 1 1 d .
F2 F 0.6231(7) 0.14935(17) 0.3925(4) 0.186(2) Uani 1 1 d .
C17 C 0.1752(7) 0.18282(13) 0.6004(5) 0.0933(14) Uani 1 1 d .
H17 H 0.1283 0.1789 0.5299 0.112 Uiso 1 1 calc R
C14 C 0.3040(10) 0.19538(17) 0.8103(6) 0.1164(19) Uani 1 1 d .
H14 H 0.3466 0.1991 0.8818 0.140 Uiso 1 1 calc R

loop_
_atom_site_aniso_label
_atom_site_aniso_U_11
_atom_site_aniso_U_22
_atom_site_aniso_U_33
_atom_site_aniso_U_23
_atom_site_aniso_U_13
_atom_site_aniso_U_12
O3 0.0754(17) 0.0698(16) 0.0667(15) 0.0108(12) -0.0069(13) 0.0093(13)
C22 0.0571(18) 0.0517(18) 0.0505(17) 0.0022(13) 0.0051(15) 0.0021(14)
C28 0.069(2) 0.062(2) 0.0519(18) 0.0040(15) -0.0003(16) 0.0047(17)
C19 0.063(2) 0.068(2) 0.063(2) -0.0065(17) 0.0008(17) -0.0024(17)
C23 0.0593(19) 0.0554(19) 0.0571(19) 0.0032(15) 0.0043(15) 0.0026(15)
C21 0.0593(19) 0.0512(18) 0.0553(18) -0.0016(14) 0.0057(16) -0.0007(14)
C27 0.101(3) 0.053(2) 0.074(2) 0.0124(18) -0.005(2) -0.006(2)
C24 0.062(2) 0.071(2) 0.059(2) 0.0006(17) 0.0052(16) -0.0042(17)
C29 0.060(2) 0.0510(19) 0.079(2) 0.0028(16) 0.0058(18) -0.0058(15)
C34 0.101(3) 0.061(2) 0.091(3) -0.003(2) 0.020(3) 0.007(2)
F10 0.112(2) 0.178(3) 0.0849(19) -0.043(2) -0.0313(17) 0.034(2)
O4 0.099(2) 0.128(3) 0.117(3) 0.026(2) -0.048(2) -0.005(2)
C33 0.120(4) 0.060(3) 0.127(4) -0.002(3) 0.013(3) 0.016(3)
C26 0.095(3) 0.063(2) 0.070(2) 0.0059(18) -0.005(2) -0.019(2)
F11 0.107(2) 0.121(3) 0.172(3) -0.029(2) -0.060(2) 0.0351(19)
C18 0.068(2) 0.083(3) 0.068(2) 0.004(2) -0.004(2) 0.003(2)
F12 0.089(2) 0.254(5) 0.165(4) 0.067(3) -0.029(2) -0.077(3)
F9 0.246(6) 0.256(6) 0.170(4) -0.135(4) 0.075(4) -0.161(5)
C25 0.064(2) 0.092(3) 0.071(3) 0.001(2) -0.0013(19) -0.008(2)
F8 0.075(2) 0.149(3) 0.289(6) 0.006(3) -0.029(3) -0.029(2)
F7 0.164(3) 0.139(3) 0.187(4) 0.044(3) -0.066(3) -0.087(3)
C32 0.121(4) 0.068(3) 0.132(5) 0.026(3) -0.004(4) 0.010(3)
C20 0.080(3) 0.101(4) 0.088(3) -0.010(3) -0.014(2) -0.013(3)
C30 0.098(3) 0.076(3) 0.092(3) 0.016(2) 0.018(3) 0.013(2)
C31 0.132(5) 0.102(4) 0.104(4) 0.039(3) 0.014(3) 0.007(3)
O1 0.0860(19) 0.0686(17) 0.0720(16) -0.0092(13) 0.0027(15) 0.0178(14)
C6 0.0564(18) 0.0488(17) 0.0569(18) 0.0016(14) -0.0022(15) 0.0025(14)
C5 0.0583(18) 0.0468(17) 0.0511(17) 0.0006(13) -0.0076(14) 0.0042(14)
C4 0.0528(18) 0.0547(18) 0.0555(18) 0.0060(14) -0.0009(15) 0.0022(14)
C11 0.066(2) 0.058(2) 0.0532(18) -0.0026(15) -0.0084(16) 0.0108(16)
C7 0.063(2) 0.0537(19) 0.066(2) 0.0106(16) -0.0099(17) -0.0033(16)
C3 0.071(3) 0.097(3) 0.096(3) 0.020(3) 0.020(2) 0.002(2)
C10 0.092(3) 0.0431(19) 0.079(3) -0.0077(17) -0.021(2) 0.0066(18)
C12 0.0546(19) 0.0518(18) 0.073(2) 0.0016(16) 0.0047(17) -0.0046(15)
C1 0.077(3) 0.095(3) 0.069(2) -0.007(2) 0.011(2) 0.021(2)
C2 0.063(2) 0.071(2) 0.064(2) 0.0071(17) 0.0024(17) 0.0046(18)
C9 0.080(3) 0.053(2) 0.082(3) 0.0092(17) -0.016(2) -0.0094(18)
C8 0.066(2) 0.074(3) 0.085(3) 0.018(2) 0.004(2) -0.009(2)
F6 0.101(2) 0.179(3) 0.096(2) 0.045(2) 0.0108(17) -0.004(2)
F5 0.0735(18) 0.206(4) 0.128(3) -0.002(3) -0.0037(18) -0.038(2)
C13 0.107(3) 0.075(3) 0.088(3) -0.017(2) -0.020(3) 0.014(2)
O2 0.116(3) 0.134(3) 0.129(3) -0.027(3) 0.056(3) 0.014(2)
F4 0.139(3) 0.091(2) 0.230(5) 0.016(2) 0.106(3) 0.0051(19)
C15 0.112(4) 0.070(3) 0.161(6) -0.030(4) 0.016(4) 0.004(3)
C16 0.114(4) 0.071(3) 0.166(6) 0.007(3) -0.007(4) 0.033(3)
F3 0.078(2) 0.195(4) 0.244(5) 0.066(4) -0.025(3) -0.033(2)
F1 0.243(6) 0.104(3) 0.444(10) -0.061(4) 0.246(7) -0.080(3)
F2 0.156(4) 0.275(6) 0.128(3) 0.101(4) 0.007(3) -0.074(4)
C17 0.099(3) 0.070(3) 0.110(4) 0.014(2) -0.011(3) 0.018(2)
C14 0.140(5) 0.089(4) 0.120(4) -0.039(3) -0.014(4) 0.001(4)

loop_
_atom_type_symbol
_atom_type_description
_atom_type_scat_dispersion_real
_atom_type_scat_dispersion_imag
_atom_type_scat_source
C C 0.0030 0.0020 'International Tables Vol C Tables 4.2.6.8 and 6.1.1.4'
H H 0.0000 0.0000 'International Tables Vol C Tables 4.2.6.8 and 6.1.1.4'
F F 0.0170 0.0100 'International Tables Vol C Tables 4.2.6.8 and 6.1.1.4'
O O 0.0110 0.0060 'International Tables Vol C Tables 4.2.6.8 and 6.1.1.4'

loop_
_geom_angle_atom_site_label_1
_geom_angle_atom_site_label_2
_geom_angle_atom_site_label_3
_geom_angle
C18 O3 C28 122.4(3)
C23 C22 C28 117.5(3)
C23 C22 C21 123.7(3)
C28 C22 C21 118.9(3)
O3 C28 C27 117.3(3)
O3 C28 C22 120.7(3)
C27 C28 C22 122.0(4)
C21 C19 C20 123.7(4)
C21 C19 C18 121.0(3)
C20 C19 C18 115.2(4)
C24 C23 C22 120.1(3)
C24 C23 H23 119.9
C22 C23 H23 119.9
C19 C21 C22 119.0(3)
C19 C21 C29 123.9(3)
C22 C21 C29 117.1(3)
C28 C27 C26 119.7(4)
C28 C27 H27 120.1
C26 C27 H27 120.1
C26 C24 C23 120.6(4)
C26 C24 C25 118.9(4)
C23 C24 C25 120.5(4)
C34 C29 C30 119.0(4)
C34 C29 C21 121.0(4)
C30 C29 C21 120.0(3)
C33 C34 C29 119.7(5)
C33 C34 H34 120.2
C29 C34 H34 120.2
C32 C33 C34 121.3(5)
C32 C33 H33 119.4
C34 C33 H33 119.4
C27 C26 C24 120.1(4)
C27 C26 H26 119.9
C24 C26 H26 119.9
O4 C18 O3 116.6(4)
O4 C18 C19 126.0(4)
O3 C18 C19 117.4(3)
F10 C25 F12 106.6(4)
F10 C25 F11 104.9(4)
F12 C25 F11 104.0(4)
F10 C25 C24 113.3(4)
F12 C25 C24 113.7(4)
F11 C25 C24 113.6(4)
C33 C32 C31 120.3(5)
C33 C32 H32 119.9
C31 C32 H32 119.9
F9 C20 F8 107.9(5)
F9 C20 F7 105.1(6)
F8 C20 F7 100.4(5)
F9 C20 C19 114.1(5)
F8 C20 C19 113.4(5)
F7 C20 C19 114.8(4)
C31 C30 C29 119.5(5)
C31 C30 H30 120.2
C29 C30 H30 120.2
C32 C31 C30 120.3(5)
C32 C31 H31 119.9
C30 C31 H31 119.9
C1 O1 C11 122.7(3)
C7 C6 C5 120.9(3)
C7 C6 H6 119.5
C5 C6 H6 119.5
C6 C5 C11 117.2(3)
C6 C5 C4 123.5(3)
C11 C5 C4 119.3(3)
C2 C4 C5 118.2(3)
C2 C4 C12 124.4(3)
C5 C4 C12 117.3(3)
O1 C11 C10 117.2(3)
O1 C11 C5 120.7(3)
C10 C11 C5 122.1(4)
C6 C7 C9 120.2(4)
C6 C7 C8 120.2(3)
C9 C7 C8 119.6(3)
F1 C3 F3 108.5(6)
F1 C3 F2 104.7(6)
F3 C3 F2 99.6(5)
F1 C3 C2 116.0(4)
F3 C3 C2 114.8(4)
F2 C3 C2 111.5(5)
C9 C10 C11 119.5(3)
C9 C10 H10 120.2
C11 C10 H10 120.2
C13 C12 C17 118.4(4)
C13 C12 C4 120.1(3)
C17 C12 C4 121.4(4)
O2 C1 O1 117.4(4)
O2 C1 C2 125.1(5)
O1 C1 C2 117.4(3)
C4 C2 C3 124.0(4)
C4 C2 C1 121.6(4)
C3 C2 C1 114.4(4)
C10 C9 C7 120.1(3)
C10 C9 H9 120.0
C7 C9 H9 120.0
F6 C8 F4 106.4(4)
F6 C8 F5 103.7(4)
F4 C8 F5 105.0(4)
F6 C8 C7 113.8(4)
F4 C8 C7 114.6(3)
F5 C8 C7 112.5(4)
C12 C13 C14 121.4(5)
C12 C13 H13 119.3
C14 C13 H13 119.3
C16 C15 C14 119.9(5)
C16 C15 H15 120.1
C14 C15 H15 120.1
C15 C16 C17 121.2(5)
C15 C16 H16 119.4
C17 C16 H16 119.4
C12 C17 C16 119.3(5)
C12 C17 H17 120.3
C16 C17 H17 120.3
C15 C14 C13 119.7(6)
C15 C14 H14 120.1
C13 C14 H14 120.1

loop_
_geom_bond_atom_site_label_1
_geom_bond_atom_site_label_2
_geom_bond_distance
O3 C18 1.361(5)
O3 C28 1.368(5)
C22 C23 1.396(5)
C22 C28 1.401(5)
C22 C21 1.450(5)
C28 C27 1.366(6)
C19 C21 1.351(5)
C19 C20 1.480(6)
C19 C18 1.475(6)
C23 C24 1.377(5)
C23 H23 0.9300
C21 C29 1.496(5)
C27 C26 1.362(6)
C27 H27 0.9300
C24 C26 1.384(6)
C24 C25 1.479(6)
C29 C34 1.390(6)
C29 C30 1.379(6)
C34 C33 1.372(7)
C34 H34 0.9300
F10 C25 1.305(5)
O4 C18 1.191(5)
C33 C32 1.339(8)
C33 H33 0.9300
C26 H26 0.9300
F11 C25 1.321(6)
F12 C25 1.301(5)
F9 C20 1.256(6)
F8 C20 1.308(6)
F7 C20 1.312(6)
C32 C31 1.362(8)
C32 H32 0.9300
C30 C31 1.390(7)
C30 H30 0.9300
C31 H31 0.9300
O1 C1 1.356(6)
O1 C11 1.359(5)
C6 C7 1.381(5)
C6 C5 1.396(5)
C6 H6 0.9300
C5 C11 1.394(5)
C5 C4 1.452(5)
C4 C2 1.349(5)
C4 C12 1.491(5)
C11 C10 1.384(6)
C7 C9 1.389(6)
C7 C8 1.485(6)
C3 F1 1.223(6)
C3 F3 1.277(6)
C3 F2 1.326(6)
C3 C2 1.492(6)
C10 C9 1.364(6)
C10 H10 0.9300
C12 C13 1.361(6)
C12 C17 1.384(6)
C1 O2 1.194(5)
C1 C2 1.470(6)
C9 H9 0.9300
C8 F6 1.309(5)
C8 F4 1.309(5)
C8 F5 1.333(5)
C13 C14 1.394(7)
C13 H13 0.9300
C15 C16 1.355(9)
C15 C14 1.348(9)
C15 H15 0.9300
C16 C17 1.393(8)
C16 H16 0.9300
C17 H17 0.9300
C14 H14 0.9300
